data_4310529
loop_
_publ_author_name
'Sergei Fokin'
'Victor Ovcharenko'
'Galina Romanenko'
'Vladimir Ikorskii'

_publ_section_title
;
 Problem of a Wide Variety of Products in the Cu(hfac)2-Nitroxide System
;
_journal_name_full 'Inorganic Chemistry'
_journal_page_first 969
_journal_page_last 977
_journal_paper_doi 10.1021/ic034964d
_journal_volume 43
_journal_year 2004
_chemical_formula_sum 'C21 H19 Cu F12 N4 O6'
_chemical_formula_weight 714.94
_space_group_IT_number 14
_symmetry_cell_setting monoclinic
_symmetry_space_group_name_Hall '-P 2yn'
_symmetry_space_group_name_H-M 'P 1 21/n 1'
_atom_sites_solution_hydrogens geom
_atom_sites_solution_primary direct
_atom_sites_solution_secondary difmap
_audit_creation_method SHELXL-97
_cell_angle_alpha 90.00
_cell_angle_beta 103.52(2)
_cell_angle_gamma 90.00
_cell_formula_units_Z 8
_cell_length_a 10.189(3)
_cell_length_b 36.981(11)
_cell_length_c 15.147(4)
_cell_measurement_temperature 293(2)
_cell_volume 5549(3)
_computing_structure_refinement 'SHELXL-97 (Sheldrick, 1997)'
_computing_structure_solution 'SHELXS-97 (Sheldrick, 1990)'
_diffrn_ambient_temperature 293(2)
_diffrn_measured_fraction_theta_full 0.680
_diffrn_measured_fraction_theta_max 0.680
_diffrn_radiation_monochromator graphite
_diffrn_radiation_source 'fine-focus sealed tube'
_diffrn_radiation_type MoK\a
_diffrn_radiation_wavelength 0.71073
_diffrn_reflns_av_R_equivalents 0.0100
_diffrn_reflns_av_sigmaI/netI 0.0181
_diffrn_reflns_limit_h_max 0
_diffrn_reflns_limit_h_min -12
_diffrn_reflns_limit_k_max 0
_diffrn_reflns_limit_k_min -39
_diffrn_reflns_limit_l_max 16
_diffrn_reflns_limit_l_min -14
_diffrn_reflns_number 6619
_diffrn_reflns_theta_full 24.98
_diffrn_reflns_theta_max 24.98
_diffrn_reflns_theta_min 1.77
_exptl_absorpt_coefficient_mu 0.912
_exptl_crystal_density_diffrn 1.712
_exptl_crystal_density_method 'not measured'
_exptl_crystal_F_000 2864
_refine_diff_density_max 0.597
_refine_diff_density_min -0.323
_refine_diff_density_rms 0.053
_refine_ls_extinction_coef 0.00036(8)
_refine_ls_extinction_expression Fc^*^=kFc[1+0.001xFc^2^\l^3^/sin(2\q)]^-1/4^
_refine_ls_extinction_method SHELXL
_refine_ls_goodness_of_fit_ref 1.077
_refine_ls_hydrogen_treatment mixed
_refine_ls_matrix_type full
_refine_ls_number_parameters 946
_refine_ls_number_reflns 6618
_refine_ls_number_restraints 0
_refine_ls_restrained_S_all 1.077
_refine_ls_R_factor_all 0.0355
_refine_ls_R_factor_gt 0.0333
_refine_ls_shift/su_max 0.202
_refine_ls_shift/su_mean 0.017
_refine_ls_structure_factor_coef Fsqd
_refine_ls_weighting_details 'calc w=1/[\s^2^(Fo^2^)+(0.0317P)^2^+11.9321P] where P=(Fo^2^+2Fc^2^)/3'
_refine_ls_weighting_scheme calc
_refine_ls_wR_factor_gt 0.0833
_refine_ls_wR_factor_ref 0.0849
_reflns_number_gt 6269
_reflns_number_total 6618
_reflns_threshold_expression >2sigma(I)
_cod_data_source_file ic034964dsi20030813_090632_07.cif
_cod_data_source_block aalt1
_cod_depositor_comments
;
The following automatic conversions were performed:

data name '_atom_site_symetry_multiplicity' was replaced with
'_atom_site_symmetry_multiplicity' as specified in the replacement
file 'data/replacement-values/replacement_tags.lst'.

Automatic conversion script
Id: cif_correct_tags 9268 2022-04-12 08:56:07Z antanas 
;
_cod_database_code 4310529

loop_
_symmetry_equiv_pos_as_xyz
'x, y, z'
'-x+1/2, y+1/2, -z+1/2'
'-x, -y, -z'
'x-1/2, -y-1/2, z-1/2'

loop_
_atom_site_label
_atom_site_type_symbol
_atom_site_fract_x
_atom_site_fract_y
_atom_site_fract_z
_atom_site_U_iso_or_equiv
_atom_site_adp_type
_atom_site_occupancy
_atom_site_symmetry_multiplicity
_atom_site_calc_flag
_atom_site_refinement_flags
_atom_site_disorder_assembly
_atom_site_disorder_group
Cu1 Cu 0.06548(4) 0.132638(11) 0.35455(3) 0.02067(13) Uani 1 1 d . . .
O1 O -0.0061(2) 0.08283(6) 0.33320(15) 0.0220(5) Uani 1 1 d . . .
C1 C -0.1410(3) 0.03137(9) 0.3355(2) 0.0235(8) Uani 1 1 d . . .
F1 F -0.27201(19) 0.02303(5) 0.31988(14) 0.0333(5) Uani 1 1 d . . .
F2 F -0.0775(2) 0.01298(5) 0.40948(14) 0.0331(5) Uani 1 1 d . . .
F3 F -0.0950(2) 0.01906(5) 0.26586(14) 0.0322(5) Uani 1 1 d . . .
C2 C -0.1137(3) 0.07211(9) 0.3514(2) 0.0203(8) Uani 1 1 d . . .
C3 C -0.2054(3) 0.09192(9) 0.3876(2) 0.0217(8) Uani 1 1 d . . .
H3A H -0.280(3) 0.0805(9) 0.394(2) 0.014(8) Uiso 1 1 d . . .
C4 C -0.1821(3) 0.12744(9) 0.4136(2) 0.0205(8) Uani 1 1 d . . .
C5 C -0.2838(3) 0.14709(10) 0.4580(3) 0.0262(9) Uani 1 1 d . . .
F4 F -0.3980(2) 0.12859(6) 0.45211(16) 0.0386(6) Uani 1 1 d . . .
F5 F -0.2294(2) 0.15247(6) 0.54645(14) 0.0354(5) Uani 1 1 d . . .
F6 F -0.3174(2) 0.17939(5) 0.42051(15) 0.0356(5) Uani 1 1 d . . .
O2 O -0.0824(2) 0.14737(6) 0.40953(15) 0.0206(5) Uani 1 1 d . . .
O3 O 0.1412(2) 0.18174(6) 0.38042(15) 0.0232(5) Uani 1 1 d . . .
C6 C 0.2787(4) 0.23254(10) 0.3833(3) 0.0303(9) Uani 1 1 d . . .
F7 F 0.2523(2) 0.24189(5) 0.46212(14) 0.0355(5) Uani 1 1 d . . .
F8 F 0.2038(3) 0.25369(6) 0.32056(17) 0.0622(8) Uani 1 1 d . . .
F9 F 0.4075(3) 0.24092(7) 0.3887(2) 0.0657(8) Uani 1 1 d . . .
C7 C 0.2456(3) 0.19297(9) 0.3589(2) 0.0223(8) Uani 1 1 d . . .
C8 C 0.3300(4) 0.17431(10) 0.3137(2) 0.0249(9) Uani 1 1 d . . .
H8A H 0.399(4) 0.1859(9) 0.304(2) 0.018(9) Uiso 1 1 d . . .
C9 C 0.3059(3) 0.13873(9) 0.2871(2) 0.0204(8) Uani 1 1 d . . .
C10 C 0.4030(4) 0.11993(10) 0.2385(3) 0.0274(9) Uani 1 1 d . . .
F10 F 0.3382(2) 0.10806(8) 0.15695(16) 0.0561(7) Uani 1 1 d . . .
F11 F 0.5043(2) 0.14077(6) 0.22790(19) 0.0526(7) Uani 1 1 d . . .
F12 F 0.4589(2) 0.09106(5) 0.28498(15) 0.0366(5) Uani 1 1 d . . .
O4 O 0.2111(2) 0.11833(6) 0.29717(15) 0.0215(5) Uani 1 1 d . . .
Cu2 Cu 0.53663(4) 0.117761(11) 0.85544(3) 0.02190(14) Uani 1 1 d . . .
O5 O 0.3584(2) 0.10353(6) 0.87011(16) 0.0243(6) Uani 1 1 d . . .
C11 C 0.1896(4) 0.06865(11) 0.9088(3) 0.0372(10) Uani 1 1 d . . .
F13 F 0.1691(2) 0.03984(8) 0.9554(2) 0.0810(10) Uani 1 1 d . . .
F14 F 0.1224(2) 0.09592(7) 0.93496(17) 0.0512(6) Uani 1 1 d . . .
F15 F 0.1326(2) 0.06266(8) 0.82191(19) 0.0592(7) Uani 1 1 d . . .
C12 C 0.3391(4) 0.07845(9) 0.9223(3) 0.0261(9) Uani 1 1 d . . .
C13 C 0.4335(4) 0.06043(10) 0.9883(3) 0.0271(9) Uani 1 1 d . . .
H13A H 0.408(4) 0.0444(10) 1.024(3) 0.031(10) Uiso 1 1 d . . .
C14 C 0.5708(4) 0.06889(9) 1.0057(2) 0.0256(8) Uani 1 1 d . . .
C15 C 0.6686(4) 0.05059(11) 1.0846(3) 0.0340(10) Uani 1 1 d . . .
F16 F 0.7816(2) 0.04076(8) 1.06221(18) 0.0613(8) Uani 1 1 d . . .
F17 F 0.7038(3) 0.07329(7) 1.15440(16) 0.0554(7) Uani 1 1 d . . .
F18 F 0.6179(2) 0.02110(6) 1.11458(16) 0.0473(6) Uani 1 1 d . . .
O6 O 0.6271(2) 0.09119(6) 0.96397(16) 0.0263(6) Uani 1 1 d . . .
O7 O 0.4498(2) 0.14835(6) 0.75243(15) 0.0241(6) Uani 1 1 d . . .
C16 C 0.4249(4) 0.19323(10) 0.6390(2) 0.0285(9) Uani 1 1 d . . .
F19 F 0.2995(3) 0.19498(9) 0.6462(2) 0.0831(11) Uani 1 1 d . . .
F20 F 0.4688(3) 0.22611(7) 0.6396(2) 0.0751(10) Uani 1 1 d . . .
F21 F 0.4199(4) 0.17980(8) 0.55832(17) 0.0860(11) Uani 1 1 d . . .
C17 C 0.5128(3) 0.16929(9) 0.7121(2) 0.0226(8) Uani 1 1 d . . .
C18 C 0.6523(4) 0.17341(10) 0.7257(2) 0.0245(9) Uani 1 1 d . . .
H18A H 0.686(3) 0.1895(10) 0.695(2) 0.020(9) Uiso 1 1 d . . .
C19 C 0.7421(3) 0.15314(9) 0.7893(2) 0.0219(8) Uani 1 1 d . . .
C20 C 0.8939(4) 0.15970(10) 0.8032(3) 0.0286(9) Uani 1 1 d . . .
F22 F 0.9243(2) 0.18682(6) 0.75401(17) 0.0502(7) Uani 1 1 d . . .
F23 F 0.9507(2) 0.16671(7) 0.88943(15) 0.0434(6) Uani 1 1 d . . .
F24 F 0.9538(2) 0.13015(6) 0.78019(16) 0.0434(6) Uani 1 1 d . . .
O8 O 0.7167(2) 0.12868(6) 0.84108(16) 0.0232(5) Uani 1 1 d . . .
O01 O 0.5153(2) 0.06211(6) 0.77771(15) 0.0240(5) Uani 1 1 d . . .
N1 N 0.5656(3) 0.05229(7) 0.71050(19) 0.0194(6) Uani 1 1 d . . .
C01 C 0.6801(3) 0.02555(9) 0.7236(2) 0.0219(8) Uani 1 1 d . . .
C02 C 0.6191(4) -0.01105(11) 0.7384(3) 0.0307(9) Uani 1 1 d . . .
H02A H 0.582(4) -0.0095(10) 0.791(3) 0.030(10) Uiso 1 1 d . . .
H02B H 0.691(4) -0.0290(10) 0.750(2) 0.024(9) Uiso 1 1 d . . .
H02C H 0.554(4) -0.0187(9) 0.688(3) 0.020(10) Uiso 1 1 d . . .
C03 C 0.7902(4) 0.03584(12) 0.8058(3) 0.0287(9) Uani 1 1 d . . .
H03A H 0.760(4) 0.0323(11) 0.861(3) 0.043(12) Uiso 1 1 d . . .
H03B H 0.820(3) 0.0595(9) 0.804(2) 0.010(8) Uiso 1 1 d . . .
H03C H 0.869(4) 0.0198(10) 0.811(2) 0.027(9) Uiso 1 1 d . . .
C04 C 0.7194(3) 0.02894(9) 0.6302(2) 0.0207(8) Uani 1 1 d . . .
C05 C 0.8301(4) 0.05642(11) 0.6296(3) 0.0274(9) Uani 1 1 d . . .
H05A H 0.841(3) 0.0599(9) 0.568(3) 0.025(9) Uiso 1 1 d . . .
H05B H 0.913(4) 0.0474(11) 0.667(3) 0.039(11) Uiso 1 1 d . . .
H05C H 0.805(3) 0.0785(10) 0.654(2) 0.021(9) Uiso 1 1 d . . .
C06 C 0.7492(4) -0.00698(11) 0.5892(3) 0.0288(9) Uani 1 1 d . . .
H06A H 0.775(4) -0.0037(11) 0.530(3) 0.047(12) Uiso 1 1 d . . .
H06B H 0.669(4) -0.0224(10) 0.580(2) 0.027(9) Uiso 1 1 d . . .
H06C H 0.822(4) -0.0196(10) 0.633(3) 0.036(11) Uiso 1 1 d . . .
N2 N 0.5909(3) 0.04439(7) 0.57198(19) 0.0191(6) Uani 1 1 d . . .
O02 O 0.5699(2) 0.04622(6) 0.48514(15) 0.0249(6) Uani 1 1 d . . .
C07 C 0.5115(3) 0.05917(8) 0.6224(2) 0.0174(8) Uani 1 1 d . . .
C08 C 0.3880(3) 0.07914(9) 0.5883(2) 0.0193(8) Uani 1 1 d . . .
C09 C 0.3316(3) 0.09185(9) 0.5001(2) 0.0207(8) Uani 1 1 d . . .
H09A H 0.363(3) 0.0891(9) 0.450(2) 0.016(9) Uiso 1 1 d . . .
N3 N 0.2173(3) 0.10974(7) 0.49622(18) 0.0199(6) Uani 1 1 d . . .
N4 N 0.2001(3) 0.10866(8) 0.58262(19) 0.0216(7) Uani 1 1 d . . .
C010 C 0.0876(4) 0.12731(13) 0.6071(3) 0.0304(9) Uani 1 1 d . . .
H01A H 0.108(4) 0.1307(12) 0.671(3) 0.050(13) Uiso 1 1 d . . .
H01B H 0.010(4) 0.1111(11) 0.590(3) 0.044(12) Uiso 1 1 d . . .
H01C H 0.068(4) 0.1490(11) 0.573(3) 0.036(11) Uiso 1 1 d . . .
C011 C 0.2989(3) 0.09057(9) 0.6387(3) 0.0204(8) Uani 1 1 d . . .
H01D H 0.298(3) 0.0886(9) 0.700(3) 0.024(10) Uiso 1 1 d . . .
O03 O 0.5683(2) 0.17687(6) 0.93000(15) 0.0253(6) Uani 1 1 d . . .
N5 N 0.5336(3) 0.19416(7) 0.99501(19) 0.0215(7) Uani 1 1 d . . .
C012 C 0.3992(3) 0.21315(9) 0.9804(2) 0.0244(8) Uani 1 1 d . . .
C013 C 0.3716(5) 0.23464(13) 0.8927(3) 0.0374(10) Uani 1 1 d . . .
H01E H 0.364(4) 0.2176(11) 0.841(3) 0.041(11) Uiso 1 1 d . . .
H01F H 0.444(4) 0.2511(11) 0.893(3) 0.041(12) Uiso 1 1 d . . .
H01G H 0.284(4) 0.2465(11) 0.887(3) 0.039(11) Uiso 1 1 d . . .
C014 C 0.2935(4) 0.18297(12) 0.9753(4) 0.0373(10) Uani 1 1 d . . .
H01H H 0.295(4) 0.1698(11) 0.921(3) 0.033(11) Uiso 1 1 d . . .
H01I H 0.199(5) 0.1922(11) 0.962(3) 0.048(12) Uiso 1 1 d . . .
H01J H 0.311(3) 0.1687(10) 1.033(3) 0.025(10) Uiso 1 1 d . . .
C015 C 0.4228(3) 0.23610(9) 1.0695(2) 0.0220(8) Uani 1 1 d . . .
C016 C 0.3020(4) 0.23878(12) 1.1123(3) 0.0306(9) Uani 1 1 d . . .
H01K H 0.328(4) 0.2533(11) 1.168(3) 0.038(11) Uiso 1 1 d . . .
H01L H 0.268(4) 0.2170(11) 1.124(2) 0.023(10) Uiso 1 1 d . . .
H01M H 0.236(5) 0.2509(12) 1.071(3) 0.043(13) Uiso 1 1 d . . .
C017 C 0.4812(4) 0.27371(10) 1.0604(3) 0.0280(9) Uani 1 1 d . . .
H01N H 0.507(4) 0.2841(10) 1.120(3) 0.025(10) Uiso 1 1 d . . .
H01O H 0.415(4) 0.2891(9) 1.022(2) 0.018(9) Uiso 1 1 d . . .
H01P H 0.562(4) 0.2732(9) 1.035(2) 0.022(9) Uiso 1 1 d . . .
N6 N 0.5345(3) 0.21505(7) 1.1308(2) 0.0228(7) Uani 1 1 d . . .
O04 O 0.5710(2) 0.22077(7) 1.21629(16) 0.0292(6) Uani 1 1 d . . .
C018 C 0.6021(3) 0.19463(9) 1.0819(2) 0.0192(8) Uani 1 1 d . . .
C019 C 0.7274(3) 0.17560(9) 1.1179(2) 0.0190(8) Uani 1 1 d . . .
C020 C 0.8065(4) 0.17386(10) 1.2069(3) 0.0241(9) Uani 1 1 d . . .
H02D H 0.790(3) 0.1846(9) 1.254(2) 0.010(8) Uiso 1 1 d . . .
N7 N 0.9125(3) 0.15244(8) 1.21375(19) 0.0241(7) Uani 1 1 d . . .
N8 N 0.9027(3) 0.14040(8) 1.12713(19) 0.0229(7) Uani 1 1 d . . .
C021 C 1.0020(5) 0.11523(14) 1.1063(3) 0.0379(11) Uani 1 1 d . . .
H02E H 0.967(4) 0.1046(11) 1.053(3) 0.032(11) Uiso 1 1 d . . .
H02F H 1.024(4) 0.0956(12) 1.156(3) 0.051(13) Uiso 1 1 d . . .
H02G H 1.082(5) 0.1254(12) 1.107(3) 0.054(14) Uiso 1 1 d . . .
C022 C 0.7953(3) 0.15369(10) 1.0691(3) 0.0235(8) Uani 1 1 d . . .
H02H H 0.775(3) 0.1484(9) 1.010(3) 0.022(10) Uiso 1 1 d . . .

loop_
_atom_site_aniso_label
_atom_site_aniso_U_11
_atom_site_aniso_U_22
_atom_site_aniso_U_33
_atom_site_aniso_U_23
_atom_site_aniso_U_13
_atom_site_aniso_U_12
Cu1 0.0143(2) 0.0231(2) 0.0251(3) -0.00180(19) 0.00565(19) -0.00072(17)
O1 0.0149(12) 0.0265(13) 0.0238(13) -0.0003(11) 0.0032(11) -0.0007(10)
C1 0.0167(18) 0.0263(19) 0.027(2) 0.0011(18) 0.0034(17) 0.0020(16)
F1 0.0190(11) 0.0300(11) 0.0493(14) -0.0050(10) 0.0050(10) -0.0051(9)
F2 0.0313(12) 0.0325(12) 0.0325(13) 0.0090(11) 0.0013(10) 0.0048(10)
F3 0.0344(12) 0.0295(11) 0.0345(12) -0.0080(10) 0.0116(10) -0.0020(9)
C2 0.0144(17) 0.0268(19) 0.0165(19) 0.0052(16) -0.0026(16) -0.0007(15)
C3 0.0128(17) 0.027(2) 0.024(2) -0.0009(17) 0.0023(16) -0.0025(16)
C4 0.0138(17) 0.029(2) 0.0158(19) 0.0049(16) -0.0017(15) 0.0041(16)
C5 0.0173(18) 0.028(2) 0.033(2) -0.0031(18) 0.0066(18) -0.0031(16)
F4 0.0214(11) 0.0353(12) 0.0639(16) -0.0144(11) 0.0195(11) -0.0079(9)
F5 0.0314(12) 0.0493(14) 0.0259(13) -0.0100(11) 0.0077(10) 0.0039(10)
F6 0.0275(11) 0.0316(12) 0.0491(14) 0.0061(11) 0.0117(11) 0.0117(10)
O2 0.0150(12) 0.0253(13) 0.0207(13) 0.0002(11) 0.0023(10) -0.0007(10)
O3 0.0184(12) 0.0253(13) 0.0257(14) 0.0009(11) 0.0048(11) 0.0020(10)
C6 0.032(2) 0.026(2) 0.036(2) 0.002(2) 0.015(2) 0.0012(18)
F7 0.0412(13) 0.0312(12) 0.0363(13) -0.0072(10) 0.0136(11) -0.0056(10)
F8 0.111(2) 0.0251(13) 0.0463(16) 0.0122(12) 0.0107(16) 0.0127(14)
F9 0.0509(16) 0.0445(15) 0.118(2) -0.0311(15) 0.0520(17) -0.0251(12)
C7 0.0193(18) 0.0243(19) 0.022(2) 0.0055(16) 0.0030(16) 0.0003(15)
C8 0.0166(18) 0.027(2) 0.031(2) 0.0062(17) 0.0063(18) -0.0027(17)
C9 0.0155(17) 0.025(2) 0.020(2) 0.0088(16) 0.0020(16) 0.0040(16)
C10 0.0207(19) 0.027(2) 0.036(3) 0.0040(19) 0.0102(19) -0.0016(17)
F10 0.0355(13) 0.101(2) 0.0305(15) -0.0196(14) 0.0042(12) 0.0205(14)
F11 0.0469(14) 0.0291(12) 0.099(2) 0.0013(13) 0.0525(15) -0.0015(11)
F12 0.0298(11) 0.0282(12) 0.0533(15) 0.0048(11) 0.0125(11) 0.0106(10)
O4 0.0148(12) 0.0270(13) 0.0220(13) 0.0014(11) 0.0025(11) 0.0004(10)
Cu2 0.0169(2) 0.0272(3) 0.0205(3) 0.00298(19) 0.0023(2) -0.00100(18)
O5 0.0219(13) 0.0238(13) 0.0270(14) 0.0005(12) 0.0056(11) 0.0010(11)
C11 0.026(2) 0.038(2) 0.051(3) 0.009(2) 0.014(2) 0.0009(19)
F13 0.0311(14) 0.0681(19) 0.145(3) 0.058(2) 0.0229(16) -0.0050(13)
F14 0.0318(13) 0.0671(17) 0.0600(16) -0.0022(13) 0.0214(12) 0.0133(12)
F15 0.0291(13) 0.0773(19) 0.070(2) -0.0261(15) 0.0094(13) -0.0184(13)
C12 0.028(2) 0.0226(19) 0.031(2) -0.0079(19) 0.0131(19) -0.0021(17)
C13 0.031(2) 0.024(2) 0.027(2) 0.0058(18) 0.009(2) -0.0021(18)
C14 0.031(2) 0.0253(19) 0.021(2) -0.0001(17) 0.0067(18) 0.0017(17)
C15 0.037(2) 0.034(2) 0.030(2) 0.005(2) 0.007(2) -0.0018(19)
F16 0.0449(15) 0.0809(19) 0.0596(17) 0.0359(15) 0.0155(13) 0.0268(14)
F17 0.0781(19) 0.0425(14) 0.0318(14) 0.0031(12) -0.0150(13) -0.0070(13)
F18 0.0549(15) 0.0403(14) 0.0414(14) 0.0186(12) 0.0003(12) -0.0069(12)
O6 0.0251(13) 0.0300(14) 0.0222(14) 0.0031(12) 0.0024(11) -0.0028(11)
O7 0.0208(12) 0.0262(13) 0.0232(14) -0.0001(11) 0.0009(11) -0.0024(11)
C16 0.028(2) 0.027(2) 0.026(2) 0.0005(18) -0.0024(18) -0.0039(17)
F19 0.0337(15) 0.112(3) 0.100(2) 0.072(2) 0.0088(15) 0.0235(15)
F20 0.0662(18) 0.0314(15) 0.098(2) 0.0222(15) -0.0409(17) -0.0113(13)
F21 0.132(3) 0.082(2) 0.0250(15) -0.0002(15) -0.0191(17) 0.052(2)
C17 0.028(2) 0.0211(18) 0.017(2) -0.0049(16) 0.0008(17) 0.0009(16)
C18 0.028(2) 0.0229(19) 0.023(2) 0.0041(18) 0.0061(19) -0.0027(17)
C19 0.0243(19) 0.0194(18) 0.023(2) -0.0032(17) 0.0070(17) -0.0013(16)
C20 0.0245(19) 0.031(2) 0.030(2) 0.0044(18) 0.0074(19) 0.0003(17)
F22 0.0283(12) 0.0534(15) 0.0705(17) 0.0305(14) 0.0150(12) -0.0035(11)
F23 0.0250(11) 0.0654(16) 0.0367(15) -0.0090(12) 0.0009(11) -0.0121(11)
F24 0.0287(12) 0.0436(14) 0.0616(16) -0.0047(12) 0.0179(12) 0.0085(10)
O8 0.0194(12) 0.0262(13) 0.0240(13) 0.0032(11) 0.0049(11) 0.0024(10)
O01 0.0232(13) 0.0293(13) 0.0190(13) -0.0019(11) 0.0041(11) 0.0021(11)
N1 0.0167(14) 0.0201(15) 0.0214(18) -0.0012(13) 0.0044(14) 0.0013(12)
C01 0.0145(17) 0.0232(19) 0.026(2) 0.0010(16) 0.0011(16) 0.0041(15)
C02 0.025(2) 0.029(2) 0.037(3) 0.005(2) 0.005(2) 0.0032(19)
C03 0.023(2) 0.034(2) 0.027(2) 0.0028(19) 0.0007(19) 0.0037(19)
C04 0.0134(17) 0.0215(18) 0.024(2) -0.0011(16) -0.0027(16) 0.0025(15)
C05 0.021(2) 0.032(2) 0.027(2) -0.0022(19) 0.0009(19) -0.0042(18)
C06 0.021(2) 0.029(2) 0.036(3) -0.0045(19) 0.004(2) 0.0042(18)
N2 0.0169(14) 0.0186(15) 0.0209(18) -0.0009(13) 0.0027(13) -0.0007(12)
O02 0.0209(12) 0.0336(14) 0.0187(15) -0.0005(11) 0.0018(11) 0.0018(11)
C07 0.0165(17) 0.0163(17) 0.017(2) -0.0005(15) -0.0004(16) -0.0009(14)
C08 0.0168(17) 0.0190(17) 0.020(2) 0.0000(16) 0.0002(16) -0.0008(15)
C09 0.0168(18) 0.0226(19) 0.022(2) -0.0025(16) 0.0036(17) -0.0009(15)
N3 0.0170(15) 0.0221(15) 0.0192(17) 0.0004(13) 0.0018(13) -0.0001(12)
N4 0.0137(15) 0.0271(16) 0.0221(17) -0.0010(14) 0.0004(14) 0.0026(13)
C010 0.018(2) 0.044(3) 0.027(3) -0.004(2) 0.0025(19) 0.010(2)
C011 0.0168(18) 0.0241(19) 0.018(2) 0.0007(17) -0.0008(17) -0.0003(16)
O03 0.0244(13) 0.0284(13) 0.0216(14) -0.0064(11) 0.0023(11) 0.0034(11)
N5 0.0170(15) 0.0241(16) 0.0228(19) -0.0025(14) 0.0032(14) 0.0004(13)
C012 0.0185(18) 0.0256(19) 0.026(2) -0.0009(17) -0.0016(17) 0.0076(16)
C013 0.036(3) 0.042(3) 0.029(3) 0.000(2) -0.002(2) 0.015(2)
C014 0.021(2) 0.038(2) 0.050(3) -0.017(3) 0.002(2) -0.0025(19)
C015 0.0173(17) 0.0204(18) 0.026(2) 0.0008(16) -0.0005(16) 0.0042(15)
C016 0.025(2) 0.031(2) 0.036(3) 0.000(2) 0.007(2) 0.002(2)
C017 0.028(2) 0.024(2) 0.031(3) 0.001(2) 0.005(2) 0.0020(18)
N6 0.0206(15) 0.0250(16) 0.0225(19) -0.0001(14) 0.0044(14) 0.0006(13)
O04 0.0313(14) 0.0336(14) 0.0215(16) -0.0039(12) 0.0038(12) 0.0036(12)
C018 0.0196(18) 0.0178(18) 0.019(2) -0.0006(15) 0.0020(17) -0.0025(15)
C019 0.0173(17) 0.0177(18) 0.021(2) 0.0003(15) 0.0020(17) -0.0010(15)
C020 0.024(2) 0.025(2) 0.023(2) -0.0035(17) 0.0059(19) 0.0027(17)
N7 0.0217(16) 0.0292(17) 0.0204(17) -0.0035(14) 0.0030(13) 0.0030(14)
N8 0.0155(15) 0.0308(17) 0.0202(17) -0.0061(14) -0.0001(14) 0.0030(13)
C021 0.025(2) 0.055(3) 0.031(3) -0.012(3) 0.000(2) 0.016(2)
C022 0.0161(19) 0.036(2) 0.016(2) -0.0040(18) -0.0002(18) -0.0040(17)

loop_
_atom_type_symbol
_atom_type_description
_atom_type_scat_dispersion_real
_atom_type_scat_dispersion_imag
_atom_type_scat_source
C C 0.0033 0.0016 'International Tables Vol C Tables 4.2.6.8 and 6.1.1.4'
H H 0.0000 0.0000 'International Tables Vol C Tables 4.2.6.8 and 6.1.1.4'
N N 0.0061 0.0033 'International Tables Vol C Tables 4.2.6.8 and 6.1.1.4'
O O 0.0106 0.0060 'International Tables Vol C Tables 4.2.6.8 and 6.1.1.4'
F F 0.0171 0.0103 'International Tables Vol C Tables 4.2.6.8 and 6.1.1.4'
Cu Cu 0.3201 1.2651 'International Tables Vol C Tables 4.2.6.8 and 6.1.1.4'

loop_
_geom_angle_atom_site_label_1
_geom_angle_atom_site_label_2
_geom_angle_atom_site_label_3
_geom_angle
_geom_angle_site_symmetry_1
_geom_angle_site_symmetry_3
_geom_angle_publ_flag
O4 Cu1 O2 178.80(10) . . ?
O4 Cu1 O3 92.01(9) . . ?
O2 Cu1 O3 87.90(9) . . ?
O4 Cu1 O1 87.97(9) . . ?
O2 Cu1 O1 92.16(9) . . ?
O3 Cu1 O1 177.79(10) . . ?
O4 Cu1 N7 95.07(9) . 1_454 ?
O2 Cu1 N7 83.73(9) . 1_454 ?
O3 Cu1 N7 92.15(10) . 1_454 ?
O1 Cu1 N7 90.05(10) . 1_454 ?
O4 Cu1 N3 84.72(9) . . ?
O2 Cu1 N3 96.48(9) . . ?
O3 Cu1 N3 90.38(9) . . ?
O1 Cu1 N3 87.43(9) . . ?
N7 Cu1 N3 177.47(9) 1_454 . ?
O4 Cu1 C4 158.59(10) . . ?
O2 Cu1 C4 21.39(10) . . ?
O3 Cu1 C4 109.27(9) . . ?
O1 Cu1 C4 70.85(9) . . ?
N7 Cu1 C4 82.21(9) 1_454 . ?
N3 Cu1 C4 97.06(9) . . ?
O4 Cu1 C9 21.10(10) . . ?
O2 Cu1 C9 158.76(10) . . ?
O3 Cu1 C9 70.92(9) . . ?
O1 Cu1 C9 109.07(9) . . ?
N7 Cu1 C9 95.11(9) 1_454 . ?
N3 Cu1 C9 85.60(9) . . ?
C4 Cu1 C9 177.32(9) . . ?
O4 Cu1 C7 71.02(10) . . ?
O2 Cu1 C7 108.89(10) . . ?
O3 Cu1 C7 21.00(9) . . ?
O1 Cu1 C7 158.92(9) . . ?
N7 Cu1 C7 93.49(10) 1_454 . ?
N3 Cu1 C7 88.83(9) . . ?
C4 Cu1 C7 130.22(10) . . ?
C9 Cu1 C7 49.92(10) . . ?
O4 Cu1 C2 108.98(10) . . ?
O2 Cu1 C2 71.12(9) . . ?
O3 Cu1 C2 158.99(9) . . ?
O1 Cu1 C2 21.06(9) . . ?
N7 Cu1 C2 86.89(10) 1_454 . ?
N3 Cu1 C2 90.79(9) . . ?
C4 Cu1 C2 49.80(10) . . ?
C9 Cu1 C2 130.09(10) . . ?
C7 Cu1 C2 179.62(10) . . ?
C2 O1 Cu1 124.4(2) . . ?
F3 C1 F1 107.7(3) . . ?
F3 C1 F2 107.4(3) . . ?
F1 C1 F2 107.3(3) . . ?
F3 C1 C2 112.0(3) . . ?
F1 C1 C2 113.0(3) . . ?
F2 C1 C2 109.3(3) . . ?
O1 C2 C3 128.3(3) . . ?
O1 C2 C1 114.2(3) . . ?
C3 C2 C1 117.5(3) . . ?
O1 C2 Cu1 34.52(15) . . ?
C3 C2 Cu1 93.7(2) . . ?
C1 C2 Cu1 148.5(2) . . ?
C4 C3 C2 121.8(3) . . ?
O2 C4 C3 128.8(3) . . ?
O2 C4 C5 112.0(3) . . ?
C3 C4 C5 119.1(3) . . ?
O2 C4 Cu1 34.33(14) . . ?
C3 C4 Cu1 94.5(2) . . ?
C5 C4 Cu1 146.3(2) . . ?
F6 C5 F4 107.4(3) . . ?
F6 C5 F5 107.3(3) . . ?
F4 C5 F5 107.0(3) . . ?
F6 C5 C4 111.6(3) . . ?
F4 C5 C4 113.2(3) . . ?
F5 C5 C4 110.0(3) . . ?
C4 O2 Cu1 124.3(2) . . ?
C7 O3 Cu1 124.6(2) . . ?
F8 C6 F7 106.7(3) . . ?
F8 C6 F9 107.5(3) . . ?
F7 C6 F9 106.7(3) . . ?
F8 C6 C7 109.5(3) . . ?
F7 C6 C7 112.8(3) . . ?
F9 C6 C7 113.4(3) . . ?
O3 C7 C8 128.3(3) . . ?
O3 C7 C6 114.0(3) . . ?
C8 C7 C6 117.6(3) . . ?
O3 C7 Cu1 34.37(15) . . ?
C8 C7 Cu1 93.9(2) . . ?
C6 C7 Cu1 148.4(2) . . ?
C9 C8 C7 121.6(3) . . ?
O4 C9 C8 128.5(3) . . ?
O4 C9 C10 112.7(3) . . ?
C8 C9 C10 118.8(3) . . ?
O4 C9 Cu1 33.97(14) . . ?
C8 C9 Cu1 94.5(2) . . ?
C10 C9 Cu1 146.6(2) . . ?
F11 C10 F12 106.3(3) . . ?
F11 C10 F10 108.1(3) . . ?
F12 C10 F10 106.5(3) . . ?
F11 C10 C9 113.7(3) . . ?
F12 C10 C9 110.7(3) . . ?
F10 C10 C9 111.1(3) . . ?
C9 O4 Cu1 124.9(2) . . ?
O8 Cu2 O5 176.37(10) . . ?
O8 Cu2 O6 85.77(10) . . ?
O5 Cu2 O6 92.14(10) . . ?
O8 Cu2 O7 93.05(10) . . ?
O5 Cu2 O7 89.29(10) . . ?
O6 Cu2 O7 175.03(10) . . ?
O8 Cu2 O01 96.02(9) . . ?
O5 Cu2 O01 80.90(9) . . ?
O6 Cu2 O01 87.20(9) . . ?
O7 Cu2 O01 97.73(9) . . ?
O8 Cu2 O03 80.77(9) . . ?
O5 Cu2 O03 102.37(9) . . ?
O6 Cu2 O03 94.34(9) . . ?
O7 Cu2 O03 80.70(9) . . ?
O01 Cu2 O03 176.30(8) . . ?
O8 Cu2 C19 21.69(10) . . ?
O5 Cu2 C19 160.98(10) . . ?
O6 Cu2 C19 106.66(10) . . ?
O7 Cu2 C19 71.74(10) . . ?
O01 Cu2 C19 102.43(9) . . ?
O03 Cu2 C19 73.91(9) . . ?
O8 Cu2 C12 155.48(10) . . ?
O5 Cu2 C12 21.64(10) . . ?
O6 Cu2 C12 71.22(11) . . ?
O7 Cu2 C12 110.59(11) . . ?
O01 Cu2 C12 75.06(9) . . ?
O03 Cu2 C12 108.62(9) . . ?
C19 Cu2 C12 176.67(10) . . ?
O8 Cu2 C17 71.96(10) . . ?
O5 Cu2 C17 110.51(10) . . ?
O6 Cu2 C17 156.29(10) . . ?
O7 Cu2 C17 21.35(10) . . ?
O01 Cu2 C17 102.79(9) . . ?
O03 Cu2 C17 74.54(9) . . ?
C19 Cu2 C17 50.48(10) . . ?
C12 Cu2 C17 131.93(11) . . ?
O8 Cu2 C14 106.15(10) . . ?
O5 Cu2 C14 71.50(10) . . ?
O6 Cu2 C14 21.09(10) . . ?
O7 Cu2 C14 160.79(10) . . ?
O01 Cu2 C14 79.96(9) . . ?
O03 Cu2 C14 102.63(9) . . ?
C19 Cu2 C14 127.46(10) . . ?
C12 Cu2 C14 50.27(11) . . ?
C17 Cu2 C14 176.74(10) . . ?
O8 Cu2 C18 46.72(9) . . ?
O5 Cu2 C18 135.86(10) . . ?
O6 Cu2 C18 131.38(10) . . ?
O7 Cu2 C18 46.70(9) . . ?
O01 Cu2 C18 104.77(9) . . ?
O03 Cu2 C18 71.70(9) . . ?
C19 Cu2 C18 25.12(10) . . ?
C12 Cu2 C18 157.30(10) . . ?
C17 Cu2 C18 25.38(10) . . ?
C14 Cu2 C18 152.41(10) . . ?
O8 Cu2 C13 130.86(10) . . ?
O5 Cu2 C13 46.54(10) . . ?
O6 Cu2 C13 46.37(10) . . ?
O7 Cu2 C13 135.63(10) . . ?
O01 Cu2 C13 74.65(9) . . ?
O03 Cu2 C13 108.82(9) . . ?
C19 Cu2 C13 152.48(10) . . ?
C12 Cu2 C13 25.05(10) . . ?
C17 Cu2 C13 156.98(10) . . ?
C14 Cu2 C13 25.31(10) . . ?
C18 Cu2 C13 177.55(9) . . ?
C12 O5 Cu2 123.6(2) . . ?
F13 C11 F15 107.9(4) . . ?
F13 C11 F14 107.3(3) . . ?
F15 C11 F14 106.6(3) . . ?
F13 C11 C12 113.3(3) . . ?
F15 C11 C12 111.2(3) . . ?
F14 C11 C12 110.2(3) . . ?
O5 C12 C13 128.4(3) . . ?
O5 C12 C11 112.7(3) . . ?
C13 C12 C11 118.9(3) . . ?
O5 C12 Cu2 34.72(15) . . ?
C13 C12 Cu2 94.2(2) . . ?
C11 C12 Cu2 146.6(3) . . ?
C12 C13 C14 121.6(3) . . ?
C12 C13 Cu2 60.7(2) . . ?
C14 C13 Cu2 61.2(2) . . ?
O6 C14 C13 127.4(3) . . ?
O6 C14 C15 113.2(3) . . ?
C13 C14 C15 119.4(3) . . ?
O6 C14 Cu2 33.98(16) . . ?
C13 C14 Cu2 93.5(2) . . ?
C15 C14 Cu2 147.1(2) . . ?
F16 C15 F17 106.7(3) . . ?
F16 C15 F18 107.0(3) . . ?
F17 C15 F18 107.4(3) . . ?
F16 C15 C14 111.7(3) . . ?
F17 C15 C14 110.4(3) . . ?
F18 C15 C14 113.4(3) . . ?
C14 O6 Cu2 124.9(2) . . ?
C17 O7 Cu2 123.9(2) . . ?
F20 C16 F21 107.5(3) . . ?
F20 C16 F19 107.2(3) . . ?
F21 C16 F19 105.7(3) . . ?
F20 C16 C17 113.3(3) . . ?
F21 C16 C17 110.1(3) . . ?
F19 C16 C17 112.7(3) . . ?
O7 C17 C18 128.0(3) . . ?
O7 C17 C16 115.5(3) . . ?
C18 C17 C16 116.5(3) . . ?
O7 C17 Cu2 34.79(15) . . ?
C18 C17 Cu2 93.3(2) . . ?
C16 C17 Cu2 150.0(2) . . ?
C19 C18 C17 121.9(3) . . ?
C19 C18 Cu2 60.68(19) . . ?
C17 C18 Cu2 61.3(2) . . ?
O8 C19 C18 128.5(3) . . ?
O8 C19 C20 112.0(3) . . ?
C18 C19 C20 119.5(3) . . ?
O8 C19 Cu2 34.58(14) . . ?
C18 C19 Cu2 94.2(2) . . ?
C20 C19 Cu2 145.9(2) . . ?
F23 C20 F22 107.5(3) . . ?
F23 C20 F24 107.3(3) . . ?
F22 C20 F24 106.9(3) . . ?
F23 C20 C19 111.2(3) . . ?
F22 C20 C19 113.8(3) . . ?
F24 C20 C19 110.0(3) . . ?
C19 O8 Cu2 123.7(2) . . ?
N1 O01 Cu2 129.13(19) . . ?
O01 N1 C07 125.6(3) . . ?
O01 N1 C01 121.2(3) . . ?
C07 N1 C01 112.3(3) . . ?
N1 C01 C03 110.1(3) . . ?
N1 C01 C02 105.7(3) . . ?
C03 C01 C02 110.5(3) . . ?
N1 C01 C04 100.5(3) . . ?
C03 C01 C04 115.3(3) . . ?
C02 C01 C04 113.8(3) . . ?
N2 C04 C05 106.7(3) . . ?
N2 C04 C06 108.7(3) . . ?
C05 C04 C06 111.2(3) . . ?
N2 C04 C01 100.8(2) . . ?
C05 C04 C01 113.9(3) . . ?
C06 C04 C01 114.5(3) . . ?
O02 N2 C07 125.4(3) . . ?
O02 N2 C04 122.1(2) . . ?
C07 N2 C04 112.1(3) . . ?
N1 C07 N2 108.9(3) . . ?
N1 C07 C08 124.9(3) . . ?
N2 C07 C08 126.2(3) . . ?
C011 C08 C09 104.3(3) . . ?
C011 C08 C07 126.0(3) . . ?
C09 C08 C07 129.6(3) . . ?
N3 C09 C08 111.6(3) . . ?
C09 N3 N4 104.6(3) . . ?
C09 N3 Cu1 124.8(2) . . ?
N4 N3 Cu1 130.32(19) . . ?
C011 N4 N3 112.3(3) . . ?
C011 N4 C010 126.6(3) . . ?
N3 N4 C010 121.1(3) . . ?
N4 C011 C08 107.3(3) . . ?
N5 O03 Cu2 139.84(19) . . ?
O03 N5 C018 125.7(3) . . ?
O03 N5 C012 121.3(3) . . ?
C018 N5 C012 112.7(3) . . ?
N5 C012 C013 110.5(3) . . ?
N5 C012 C014 105.7(3) . . ?
C013 C012 C014 110.6(4) . . ?
N5 C012 C015 100.1(3) . . ?
C013 C012 C015 115.5(3) . . ?
C014 C012 C015 113.6(3) . . ?
N6 C015 C016 109.9(3) . . ?
N6 C015 C017 105.8(3) . . ?
C016 C015 C017 110.4(3) . . ?
N6 C015 C012 101.1(2) . . ?
C016 C015 C012 115.2(3) . . ?
C017 C015 C012 113.5(3) . . ?
O04 N6 C018 125.6(3) . . ?
O04 N6 C015 122.5(3) . . ?
C018 N6 C015 111.1(3) . . ?
N5 C018 N6 109.2(3) . . ?
N5 C018 C019 125.1(3) . . ?
N6 C018 C019 125.6(3) . . ?
C022 C019 C020 103.9(3) . . ?
C022 C019 C018 126.1(3) . . ?
C020 C019 C018 130.0(3) . . ?
N7 C020 C019 112.2(3) . . ?
C020 N7 N8 104.2(3) . . ?
C020 N7 Cu1 126.2(2) . 1_656 ?
N8 N7 Cu1 129.0(2) . 1_656 ?
C022 N8 N7 112.2(3) . . ?
C022 N8 C021 126.7(3) . . ?
N7 N8 C021 121.0(3) . . ?
N8 C022 C019 107.5(3) . . ?

loop_
_geom_bond_atom_site_label_1
_geom_bond_atom_site_label_2
_geom_bond_distance
_geom_bond_site_symmetry_2
_geom_bond_publ_flag
Cu1 O4 1.960(2) . ?
Cu1 O2 1.961(2) . ?
Cu1 O3 1.976(2) . ?
Cu1 O1 1.980(2) . ?
Cu1 N7 2.441(3) 1_454 ?
Cu1 N3 2.482(3) . ?
Cu1 C4 2.874(3) . ?
Cu1 C9 2.875(3) . ?
Cu1 C7 2.880(3) . ?
Cu1 C2 2.882(3) . ?
O1 C2 1.255(4) . ?
C1 F3 1.331(4) . ?
C1 F1 1.336(4) . ?
C1 F2 1.341(4) . ?
C1 C2 1.541(5) . ?
C2 C3 1.396(5) . ?
C3 C4 1.376(5) . ?
C4 O2 1.269(4) . ?
C4 C5 1.542(5) . ?
C5 F6 1.332(4) . ?
C5 F4 1.334(4) . ?
C5 F5 1.340(4) . ?
O3 C7 1.254(4) . ?
C6 F8 1.326(5) . ?
C6 F7 1.329(4) . ?
C6 F9 1.332(4) . ?
C6 C7 1.528(5) . ?
C7 C8 1.400(5) . ?
C8 C9 1.381(5) . ?
C9 O4 1.263(4) . ?
C9 C10 1.531(5) . ?
C10 F11 1.328(4) . ?
C10 F12 1.331(4) . ?
C10 F10 1.331(4) . ?
Cu2 O8 1.940(2) . ?
Cu2 O5 1.952(2) . ?
Cu2 O6 1.952(2) . ?
Cu2 O7 1.963(2) . ?
Cu2 O01 2.356(2) . ?
Cu2 O03 2.447(2) . ?
Cu2 C19 2.842(3) . ?
Cu2 C12 2.853(4) . ?
Cu2 C17 2.856(4) . ?
Cu2 C14 2.863(4) . ?
Cu2 C18 3.251(4) . ?
Cu2 C13 3.262(4) . ?
O5 C12 1.264(4) . ?
C11 F13 1.321(5) . ?
C11 F15 1.328(5) . ?
C11 F14 1.330(5) . ?
C11 C12 1.533(5) . ?
C12 C13 1.385(5) . ?
C13 C14 1.397(5) . ?
C14 O6 1.257(4) . ?
C14 C15 1.524(6) . ?
C15 F16 1.325(4) . ?
C15 F17 1.332(5) . ?
C15 F18 1.332(4) . ?
O7 C17 1.252(4) . ?
C16 F20 1.295(4) . ?
C16 F21 1.309(4) . ?
C16 F19 1.309(4) . ?
C16 C17 1.533(5) . ?
C17 C18 1.396(5) . ?
C18 C19 1.384(5) . ?
C19 O8 1.263(4) . ?
C19 C20 1.531(5) . ?
C20 F23 1.324(4) . ?
C20 F22 1.329(4) . ?
C20 F24 1.337(4) . ?
O01 N1 1.294(3) . ?
N1 C07 1.344(4) . ?
N1 C01 1.507(4) . ?
C01 C03 1.516(5) . ?
C01 C02 1.528(5) . ?
C01 C04 1.563(5) . ?
C04 N2 1.510(4) . ?
C04 C05 1.519(5) . ?
C04 C06 1.526(5) . ?
N2 O02 1.284(3) . ?
N2 C07 1.350(4) . ?
C07 C08 1.447(5) . ?
C08 C011 1.382(5) . ?
C08 C09 1.406(5) . ?
C09 N3 1.329(4) . ?
N3 N4 1.361(4) . ?
N4 C011 1.335(5) . ?
N4 C010 1.458(4) . ?
O03 N5 1.291(3) . ?
N5 C018 1.339(4) . ?
N5 C012 1.508(4) . ?
C012 C013 1.516(6) . ?
C012 C014 1.541(5) . ?
C012 C015 1.565(5) . ?
C015 N6 1.506(4) . ?
C015 C016 1.523(5) . ?
C015 C017 1.531(5) . ?
N6 O04 1.279(4) . ?
N6 C018 1.353(4) . ?
C018 C019 1.448(5) . ?
C019 C022 1.386(5) . ?
C019 C020 1.401(5) . ?
C020 N7 1.324(4) . ?
N7 N8 1.367(4) . ?
N7 Cu1 2.441(3) 1_656 ?
N8 C022 1.327(5) . ?
N8 C021 1.462(5) . ?
